data_2231057
loop_
_publ_author_name
'Necefo\(glu, Hacali'
'\"Ozbek, F\"ureya Elif'
'\"Ozt\"urk, Vijdan'
'Ad\?ig\"uzel, Vedat'
'H\"okelek, Tuncer'

_publ_section_title
;
 Diaquabis(<i>N</i>,<i>N</i>'-diethylnicotinamide-\k<i>N</i>^1^)bis(4-fluorobenzoato-\k<i>O</i>)copper(II)
;
_journal_coeditor_code CV6646
_journal_issue 8
_journal_name_full 'Acta Crystallographica Section E'
_journal_page_first m1164
_journal_page_last m1165
_journal_paper_doi 10.1107/S1600536811029941
_journal_volume 67
_journal_year 2011
_chemical_formula_iupac '[Cu (C7 H4 F O2)2 (C10 H14 N2 O)2 (H2 O)2]'
_chemical_formula_moiety 'C34 H40 Cu F2 N4 O8'
_chemical_formula_sum 'C34 H40 Cu F2 N4 O8'
_chemical_formula_weight 734.25
_chemical_name_systematic
;
Diaquabis(<i>N</i>,<i>N</i>'-diethylnicotinamide-\k<i>N</i>^1^)bis(4-
fluorobenzoato-\k<i>O</i>)copper(II)
;
_space_group_IT_number 2
_symmetry_cell_setting triclinic
_symmetry_space_group_name_Hall '-P 1'
_symmetry_space_group_name_H-M 'P -1'
_atom_sites_solution_hydrogens geom
_atom_sites_solution_primary direct
_atom_sites_solution_secondary difmap
_audit_creation_method SHELXL97
_cell_angle_alpha 77.164(3)
_cell_angle_beta 84.723(4)
_cell_angle_gamma 65.151(2)
_cell_formula_units_Z 1
_cell_length_a 7.4802(2)
_cell_length_b 8.6753(2)
_cell_length_c 14.6695(4)
_cell_measurement_reflns_used 9044
_cell_measurement_temperature 100(2)
_cell_measurement_theta_max 28.42
_cell_measurement_theta_min 2.85
_cell_volume 842.23(4)
_computing_cell_refinement 'SAINT (Bruker, 2007)'
_computing_data_collection 'APEX2 (Bruker, 2007)'
_computing_data_reduction 'SAINT (Bruker, 2007)'
_computing_molecular_graphics 'ORTEP-3 for Windows (Farrugia, 1997)'
_computing_publication_material
;
WinGX (Farrugia, 1999) and PLATON (Spek, 2009)
;
_computing_structure_refinement 'SHELXL97 (Sheldrick, 2008)'
_computing_structure_solution 'SHELXS97 (Sheldrick, 2008)'
_diffrn_ambient_temperature 100(2)
_diffrn_measured_fraction_theta_full 0.966
_diffrn_measured_fraction_theta_max 0.966
_diffrn_measurement_device_type 'Bruker Kappa APEXII CCD area-detector'
_diffrn_measurement_method '\f and \w'
_diffrn_radiation_monochromator graphite
_diffrn_radiation_source 'fine-focus sealed tube'
_diffrn_radiation_type MoK\a
_diffrn_radiation_wavelength 0.71073
_diffrn_reflns_av_R_equivalents 0.0251
_diffrn_reflns_av_sigmaI/netI 0.0292
_diffrn_reflns_limit_h_max 9
_diffrn_reflns_limit_h_min -9
_diffrn_reflns_limit_k_max 11
_diffrn_reflns_limit_k_min -11
_diffrn_reflns_limit_l_max 19
_diffrn_reflns_limit_l_min -19
_diffrn_reflns_number 13620
_diffrn_reflns_theta_full 28.46
_diffrn_reflns_theta_max 28.46
_diffrn_reflns_theta_min 1.42
_exptl_absorpt_coefficient_mu 0.717
_exptl_absorpt_correction_T_max 0.860
_exptl_absorpt_correction_T_min 0.759
_exptl_absorpt_correction_type multi-scan
_exptl_absorpt_process_details '(SADABS; Bruker, 2007)'
_exptl_crystal_colour blue
_exptl_crystal_density_diffrn 1.448
_exptl_crystal_density_method 'not measured'
_exptl_crystal_description block
_exptl_crystal_F_000 383
_exptl_crystal_size_max 0.48
_exptl_crystal_size_mid 0.32
_exptl_crystal_size_min 0.21
_refine_diff_density_max 0.565
_refine_diff_density_min -0.454
_refine_ls_extinction_method none
_refine_ls_goodness_of_fit_ref 1.153
_refine_ls_hydrogen_treatment mixed
_refine_ls_matrix_type full
_refine_ls_number_parameters 233
_refine_ls_number_reflns 4109
_refine_ls_number_restraints 2
_refine_ls_restrained_S_all 1.153
_refine_ls_R_factor_all 0.0385
_refine_ls_R_factor_gt 0.0333
_refine_ls_shift/su_max 0.000
_refine_ls_shift/su_mean 0.000
_refine_ls_structure_factor_coef Fsqd
_refine_ls_weighting_details 'calc w = 1/[\s^2^(Fo^2^)+(0.0524P)^2^+0.2704P] where P=(Fo^2^+2Fc^2^)/3'
_refine_ls_weighting_scheme calc
_refine_ls_wR_factor_gt 0.0958
_refine_ls_wR_factor_ref 0.0987
_reflns_number_gt 3714
_reflns_number_total 4109
_reflns_threshold_expression I>2\s(I)
_cod_data_source_file cv6646.cif
_cod_data_source_block I
_cod_database_code 2231057
_cod_database_fobs_code 2231057

loop_
_symmetry_equiv_pos_as_xyz
'x, y, z'
'-x, -y, -z'

loop_
_atom_site_type_symbol
_atom_site_label
_atom_site_fract_x
_atom_site_fract_y
_atom_site_fract_z
_atom_site_U_iso_or_equiv
_atom_site_adp_type
_atom_site_calc_flag
_atom_site_refinement_flags
_atom_site_occupancy
_atom_site_symmetry_multiplicity
Cu Cu1 0.0000 0.0000 0.0000 0.01357(9) Uani d S 1 2
O O1 0.16849(16) -0.15368(15) 0.10899(8) 0.0158(2) Uani d . 1 1
O O2 -0.04849(17) -0.19328(17) 0.21759(8) 0.0203(3) Uani d . 1 1
O O3 -0.43885(17) -0.29279(17) -0.12427(8) 0.0201(3) Uani d . 1 1
O O4 0.29700(18) 0.01961(18) -0.07056(9) 0.0209(3) Uani d D 1 1
H H41 0.242(4) 0.068(3) -0.1223(13) 0.047(8) Uiso d D 1 1
H H42 0.382(3) -0.074(2) -0.0817(16) 0.032(6) Uiso d D 1 1
N N1 0.03309(19) -0.20678(18) -0.05247(9) 0.0140(3) Uani d . 1 1
N N2 -0.2966(2) -0.34165(19) -0.26337(10) 0.0170(3) Uani d . 1 1
F F1 0.65236(17) -0.32105(18) 0.47171(7) 0.0329(3) Uani d . 1 1
C C1 0.1133(2) -0.1884(2) 0.19273(11) 0.0144(3) Uani d . 1 1
C C2 0.2588(2) -0.2244(2) 0.26753(11) 0.0149(3) Uani d . 1 1
C C3 0.2080(2) -0.2568(2) 0.36158(11) 0.0177(3) Uani d . 1 1
H H3 0.0846 -0.2564 0.3777 0.021 Uiso calc R 1 1
C C4 0.3405(3) -0.2895(2) 0.43123(12) 0.0209(4) Uani d . 1 1
H H4 0.3080 -0.3110 0.4941 0.025 Uiso calc R 1 1
C C5 0.5214(3) -0.2892(2) 0.40410(12) 0.0212(4) Uani d . 1 1
C C6 0.5773(2) -0.2567(2) 0.31234(12) 0.0197(3) Uani d . 1 1
H H6 0.7008 -0.2568 0.2970 0.024 Uiso calc R 1 1
C C7 0.4429(2) -0.2236(2) 0.24351(11) 0.0159(3) Uani d . 1 1
H H7 0.4761 -0.2006 0.1808 0.019 Uiso calc R 1 1
C C8 0.2015(2) -0.3509(2) -0.04352(11) 0.0158(3) Uani d . 1 1
H H8 0.3068 -0.3555 -0.0122 0.019 Uiso calc R 1 1
C C9 0.2241(2) -0.4928(2) -0.07912(11) 0.0170(3) Uani d . 1 1
H H9 0.3423 -0.5912 -0.0711 0.020 Uiso calc R 1 1
C C10 0.0693(2) -0.4873(2) -0.12681(11) 0.0159(3) Uani d . 1 1
H H10 0.0819 -0.5808 -0.1519 0.019 Uiso calc R 1 1
C C11 -0.1058(2) -0.3376(2) -0.13609(10) 0.0141(3) Uani d . 1 1
C C12 -0.1186(2) -0.2029(2) -0.09675(11) 0.0141(3) Uani d . 1 1
H H12 -0.2374 -0.1052 -0.1011 0.017 Uiso calc R 1 1
C C13 -0.2925(2) -0.3226(2) -0.17555(11) 0.0148(3) Uani d . 1 1
C C14 -0.1364(3) -0.3544(3) -0.33111(12) 0.0215(4) Uani d . 1 1
H H14A -0.1352 -0.4266 -0.3732 0.026 Uiso calc R 1 1
H H14B -0.0117 -0.4107 -0.2979 0.026 Uiso calc R 1 1
C C15 -0.1552(3) -0.1797(3) -0.38791(16) 0.0354(5) Uani d . 1 1
H H15A -0.0445 -0.1953 -0.4293 0.053 Uiso calc R 1 1
H H15B -0.1584 -0.1069 -0.3466 0.053 Uiso calc R 1 1
H H15C -0.2747 -0.1262 -0.4239 0.053 Uiso calc R 1 1
C C16 -0.4830(2) -0.3304(2) -0.29629(13) 0.0211(4) Uani d . 1 1
H H16A -0.5377 -0.3920 -0.2465 0.025 Uiso calc R 1 1
H H16B -0.4550 -0.3885 -0.3486 0.025 Uiso calc R 1 1
C C17 -0.6367(3) -0.1461(3) -0.32646(15) 0.0288(4) Uani d . 1 1
H H17A -0.7545 -0.1488 -0.3455 0.043 Uiso calc R 1 1
H H17B -0.5866 -0.0855 -0.3778 0.043 Uiso calc R 1 1
H H17C -0.6660 -0.0874 -0.2751 0.043 Uiso calc R 1 1

loop_
_atom_site_aniso_label
_atom_site_aniso_U_11
_atom_site_aniso_U_22
_atom_site_aniso_U_33
_atom_site_aniso_U_12
_atom_site_aniso_U_13
_atom_site_aniso_U_23
Cu1 0.01438(14) 0.01390(16) 0.01479(14) -0.00694(11) -0.00242(9) -0.00428(10)
O1 0.0159(5) 0.0163(6) 0.0160(5) -0.0067(5) -0.0017(4) -0.0041(4)
O2 0.0151(6) 0.0250(7) 0.0224(6) -0.0102(5) -0.0015(4) -0.0035(5)
O3 0.0144(5) 0.0262(7) 0.0218(6) -0.0087(5) 0.0012(4) -0.0092(5)
O4 0.0163(6) 0.0227(7) 0.0216(6) -0.0052(5) 0.0000(5) -0.0063(5)
N1 0.0131(6) 0.0153(7) 0.0159(6) -0.0077(5) 0.0011(5) -0.0044(5)
N2 0.0141(6) 0.0198(7) 0.0189(6) -0.0069(5) -0.0020(5) -0.0063(5)
F1 0.0312(6) 0.0496(8) 0.0231(5) -0.0225(6) -0.0122(4) -0.0007(5)
C1 0.0147(7) 0.0100(7) 0.0197(7) -0.0047(6) -0.0021(6) -0.0052(6)
C2 0.0156(7) 0.0122(8) 0.0176(7) -0.0056(6) -0.0011(6) -0.0045(6)
C3 0.0167(7) 0.0172(8) 0.0206(8) -0.0080(6) 0.0000(6) -0.0047(6)
C4 0.0250(9) 0.0235(9) 0.0157(7) -0.0116(7) -0.0011(6) -0.0029(7)
C5 0.0227(8) 0.0231(9) 0.0204(8) -0.0109(7) -0.0082(6) -0.0033(7)
C6 0.0160(8) 0.0209(9) 0.0240(8) -0.0091(7) -0.0024(6) -0.0039(7)
C7 0.0170(7) 0.0148(8) 0.0168(7) -0.0073(6) -0.0007(6) -0.0034(6)
C8 0.0135(7) 0.0177(8) 0.0166(7) -0.0064(6) -0.0002(5) -0.0044(6)
C9 0.0129(7) 0.0174(8) 0.0193(7) -0.0041(6) -0.0006(6) -0.0051(6)
C10 0.0164(7) 0.0144(8) 0.0183(7) -0.0064(6) 0.0011(6) -0.0065(6)
C11 0.0141(7) 0.0158(8) 0.0149(7) -0.0082(6) -0.0002(5) -0.0037(6)
C12 0.0126(7) 0.0143(8) 0.0162(7) -0.0059(6) -0.0008(5) -0.0036(6)
C13 0.0145(7) 0.0121(8) 0.0188(7) -0.0055(6) -0.0020(6) -0.0037(6)
C14 0.0196(8) 0.0264(10) 0.0183(8) -0.0075(7) 0.0001(6) -0.0081(7)
C15 0.0334(11) 0.0348(12) 0.0418(11) -0.0194(9) 0.0083(9) -0.0077(10)
C16 0.0186(8) 0.0229(9) 0.0255(8) -0.0082(7) -0.0068(6) -0.0099(7)
C17 0.0203(9) 0.0243(10) 0.0397(10) -0.0036(7) -0.0097(7) -0.0097(8)

loop_
_atom_type_symbol
_atom_type_description
_atom_type_scat_dispersion_real
_atom_type_scat_dispersion_imag
_atom_type_scat_source
C C 0.0030 0.0020 'International Tables Vol C Tables 4.2.6.8 and 6.1.1.4'
H H 0.0000 0.0000 'International Tables Vol C Tables 4.2.6.8 and 6.1.1.4'
Cu Cu 0.3200 1.2650 'International Tables Vol C Tables 4.2.6.8 and 6.1.1.4'
F F 0.0170 0.0100 'International Tables Vol C Tables 4.2.6.8 and 6.1.1.4'
N N 0.0060 0.0030 'International Tables Vol C Tables 4.2.6.8 and 6.1.1.4'
O O 0.0110 0.0060 'International Tables Vol C Tables 4.2.6.8 and 6.1.1.4'

loop_
_geom_angle_atom_site_label_1
_geom_angle_atom_site_label_2
_geom_angle_atom_site_label_3
_geom_angle_site_symmetry_1
_geom_angle_site_symmetry_3
_geom_angle
O1 Cu1 O1 . 2 180.00(9)
O1 Cu1 O4 . . 85.97(4)
O1 Cu1 O4 2 . 94.03(4)
O1 Cu1 O4 . 2 94.03(4)
O1 Cu1 O4 2 2 85.97(4)
O4 Cu1 O4 2 . 180.00(9)
N1 Cu1 O4 . . 94.85(5)
N1 Cu1 O4 2 . 85.15(5)
N1 Cu1 O4 . 2 85.15(5)
N1 Cu1 O4 2 2 94.85(5)
O1 Cu1 N1 . . 91.11(5)
O1 Cu1 N1 2 . 88.89(5)
O1 Cu1 N1 . 2 88.89(5)
O1 Cu1 N1 2 2 91.11(5)
N1 Cu1 N1 2 . 180.00(6)
C1 O1 Cu1 . . 127.30(10)
Cu1 O4 H41 . . 91.8(19)
Cu1 O4 H42 . . 114.0(17)
H41 O4 H42 . . 102(2)
C8 N1 Cu1 . . 122.34(11)
C8 N1 C12 . . 118.14(15)
C12 N1 Cu1 . . 119.51(11)
C13 N2 C14 . . 124.35(14)
C13 N2 C16 . . 117.12(14)
C14 N2 C16 . . 118.20(14)
O1 C1 C2 . . 115.78(14)
O2 C1 O1 . . 126.09(14)
O2 C1 C2 . . 118.12(14)
C3 C2 C1 . . 119.85(14)
C7 C2 C1 . . 120.43(14)
C7 C2 C3 . . 119.72(15)
C2 C3 H3 . . 119.8
C4 C3 C2 . . 120.43(16)
C4 C3 H3 . . 119.8
C3 C4 H4 . . 121.1
C5 C4 C3 . . 117.76(15)
C5 C4 H4 . . 121.1
F1 C5 C4 . . 118.30(15)
F1 C5 C6 . . 117.84(16)
C6 C5 C4 . . 123.86(15)
C5 C6 C7 . . 117.68(16)
C5 C6 H6 . . 121.2
C7 C6 H6 . . 121.2
C2 C7 H7 . . 119.7
C6 C7 C2 . . 120.55(15)
C6 C7 H7 . . 119.7
N1 C8 C9 . . 122.39(15)
N1 C8 H8 . . 118.8
C9 C8 H8 . . 118.8
C8 C9 C10 . . 119.52(15)
C8 C9 H9 . . 120.2
C10 C9 H9 . . 120.2
C9 C10 C11 . . 118.13(16)
C9 C10 H10 . . 120.9
C11 C10 H10 . . 120.9
C10 C11 C13 . . 123.54(15)
C12 C11 C10 . . 118.98(15)
C12 C11 C13 . . 116.96(14)
N1 C12 C11 . . 122.80(15)
N1 C12 H12 . . 118.6
C11 C12 H12 . . 118.6
O3 C13 N2 . . 122.08(15)
O3 C13 C11 . . 117.74(14)
N2 C13 C11 . . 120.18(14)
N2 C14 C15 . . 113.02(15)
N2 C14 H14A . . 109.0
N2 C14 H14B . . 109.0
C15 C14 H14A . . 109.0
C15 C14 H14B . . 109.0
H14A C14 H14B . . 107.8
C14 C15 H15A . . 109.5
C14 C15 H15B . . 109.5
C14 C15 H15C . . 109.5
H15A C15 H15B . . 109.5
H15A C15 H15C . . 109.5
H15B C15 H15C . . 109.5
N2 C16 C17 . . 114.09(15)
N2 C16 H16A . . 108.7
N2 C16 H16B . . 108.7
C17 C16 H16A . . 108.7
C17 C16 H16B . . 108.7
H16A C16 H16B . . 107.6
C16 C17 H17A . . 109.5
C16 C17 H17B . . 109.5
C16 C17 H17C . . 109.5
H17A C17 H17B . . 109.5
H17A C17 H17C . . 109.5
H17B C17 H17C . . 109.5

loop_
_geom_bond_atom_site_label_1
_geom_bond_atom_site_label_2
_geom_bond_site_symmetry_2
_geom_bond_distance
Cu1 O1 . 1.9833(11)
Cu1 O1 2 1.9833(11)
Cu1 O4 . 2.4192(12)
Cu1 O4 2 2.4192(12)
Cu1 N1 . 2.0192(14)
Cu1 N1 2 2.0192(14)
O1 C1 . 1.2716(19)
O2 C1 . 1.247(2)
O3 C13 . 1.2363(19)
O4 H41 . 0.831(17)
O4 H42 . 0.833(16)
N1 C8 . 1.342(2)
N1 C12 . 1.343(2)
N2 C13 . 1.339(2)
N2 C14 . 1.467(2)
N2 C16 . 1.475(2)
F1 C5 . 1.3601(19)
C1 C2 . 1.505(2)
C2 C3 . 1.395(2)
C2 C7 . 1.393(2)
C3 C4 . 1.388(2)
C3 H3 . 0.9300
C4 C5 . 1.376(3)
C4 H4 . 0.9300
C6 C5 . 1.376(2)
C6 H6 . 0.9300
C7 C6 . 1.388(2)
C7 H7 . 0.9300
C8 H8 . 0.9300
C9 C8 . 1.382(2)
C9 C10 . 1.385(2)
C9 H9 . 0.9300
C10 H10 . 0.9300
C11 C10 . 1.395(2)
C11 C13 . 1.505(2)
C12 C11 . 1.379(2)
C12 H12 . 0.9300
C14 C15 . 1.514(3)
C14 H14A . 0.9700
C14 H14B . 0.9700
C15 H15A . 0.9600
C15 H15B . 0.9600
C15 H15C . 0.9600
C16 C17 . 1.519(3)
C16 H16A . 0.9700
C16 H16B . 0.9700
C17 H17A . 0.9600
C17 H17B . 0.9600
C17 H17C . 0.9600

loop_
_geom_hbond_atom_site_label_D
_geom_hbond_atom_site_label_H
_geom_hbond_atom_site_label_A
_geom_hbond_site_symmetry_A
_geom_hbond_distance_DH
_geom_hbond_distance_HA
_geom_hbond_distance_DA
_geom_hbond_angle_DHA
_geom_hbond_publ_flag
O4 H41 O2 2_555 0.83(2) 1.90(2) 2.7050(19) 163(3) yes
O4 H42 O3 1_655 0.834(18) 2.007(18) 2.834(2) 172(2) yes
C6 H6 O2 1_655 0.93 2.32 3.211(2) 162 yes
C10 H10 O2 2_545 0.93 2.48 3.394(2) 170 yes

loop_
_geom_torsion_atom_site_label_1
_geom_torsion_atom_site_label_2
_geom_torsion_atom_site_label_3
_geom_torsion_atom_site_label_4
_geom_torsion_site_symmetry_1
_geom_torsion
O4 Cu1 O1 C1 2 -21.24(14)
O4 Cu1 O1 C1 . 158.76(14)
N1 Cu1 O1 C1 2 73.55(14)
N1 Cu1 O1 C1 . -106.45(14)
O1 Cu1 N1 C8 . -35.00(12)
O1 Cu1 N1 C8 2 145.00(12)
O1 Cu1 N1 C12 . 143.87(12)
O1 Cu1 N1 C12 2 -36.13(12)
O4 Cu1 N1 C8 2 -128.95(12)
O4 Cu1 N1 C8 . 51.05(12)
O4 Cu1 N1 C12 2 49.92(12)
O4 Cu1 N1 C12 . -130.08(12)
Cu1 O1 C1 O2 . 30.3(2)
Cu1 O1 C1 C2 . -148.91(11)
Cu1 N1 C8 C9 . 179.77(12)
C12 N1 C8 C9 . 0.9(2)
Cu1 N1 C12 C11 . 178.59(11)
C8 N1 C12 C11 . -2.5(2)
C14 N2 C13 O3 . 171.65(16)
C14 N2 C13 C11 . -8.5(2)
C16 N2 C13 O3 . -1.6(2)
C16 N2 C13 C11 . 178.22(14)
C13 N2 C14 C15 . -89.5(2)
C16 N2 C14 C15 . 83.7(2)
C13 N2 C16 C17 . 80.1(2)
C14 N2 C16 C17 . -93.55(19)
O1 C1 C2 C3 . 177.38(15)
O1 C1 C2 C7 . -1.8(2)
O2 C1 C2 C3 . -1.9(2)
O2 C1 C2 C7 . 178.89(15)
C1 C2 C3 C4 . -179.76(16)
C7 C2 C3 C4 . -0.6(3)
C1 C2 C7 C6 . 179.96(16)
C3 C2 C7 C6 . 0.8(3)
C2 C3 C4 C5 . -0.1(3)
C3 C4 C5 F1 . 179.97(16)
C3 C4 C5 C6 . 0.7(3)
C7 C6 C5 F1 . -179.76(16)
C7 C6 C5 C4 . -0.5(3)
C2 C7 C6 C5 . -0.3(3)
C10 C9 C8 N1 . 0.7(2)
C8 C9 C10 C11 . -0.7(2)
C12 C11 C10 C9 . -0.8(2)
C13 C11 C10 C9 . -172.22(15)
C10 C11 C13 O3 . 118.97(18)
C10 C11 C13 N2 . -60.9(2)
C12 C11 C13 O3 . -52.6(2)
C12 C11 C13 N2 . 127.53(17)
N1 C12 C11 C10 . 2.5(2)
N1 C12 C11 C13 . 174.46(14)
